data_1515979
loop_
_publ_author_name
'Jhuo, Dai-Huei'
'Hong, Bor-Cherng'
'Chang, Chun-Wei'
'Lee, Gene-Hsiang'

_publ_section_title
;
 One-pot organocatalytic enantioselective Michael-Michael-aldol-Henry
 reaction cascade. A facile entry to the steroid system with six
 contiguous stereogenic centers.
;
_journal_issue 10
_journal_name_full 'Organic letters'
_journal_page_first 2724
_journal_page_last 2727
_journal_paper_doi 10.1021/ol501011t
_journal_volume 16
_journal_year 2014
_chemical_absolute_configuration ad
_chemical_formula_sum 'C14 H19 N O4'
_chemical_formula_weight 265.30
_chemical_name_systematic
; 
 ? 
;
_space_group_IT_number 19
_symmetry_cell_setting orthorhombic
_symmetry_space_group_name_Hall 'P 2ac 2ab'
_symmetry_space_group_name_H-M 'P 21 21 21'
_atom_sites_solution_hydrogens geom
_atom_sites_solution_primary direct
_atom_sites_solution_secondary difmap
_audit_creation_method SHELXL-97
_cell_angle_alpha 90.00
_cell_angle_beta 90.00
_cell_angle_gamma 90.00
_cell_formula_units_Z 4
_cell_length_a 7.3853(2)
_cell_length_b 10.1226(2)
_cell_length_c 17.8638(3)
_cell_measurement_reflns_used 13945
_cell_measurement_temperature 150(2)
_cell_measurement_theta_max 27.50
_cell_measurement_theta_min 2.28
_cell_volume 1335.47(5)
_computing_cell_refinement DENZO-SMN
_computing_data_collection 'NONIUS COLLECT'
_computing_data_reduction DENZO-SMN
_computing_molecular_graphics 'Bruker SHELXTL'
_computing_publication_material 'Bruker SHELXTL'
_computing_structure_refinement 'SHELXL-97 (Sheldrick, 1997)'
_computing_structure_solution 'SHELXS-97 (Sheldrick, 1990)'
_diffrn_ambient_temperature 150(2)
_diffrn_measured_fraction_theta_full 0.997
_diffrn_measured_fraction_theta_max 0.997
_diffrn_measurement_device_type 'NONIUS KappaCCD'
_diffrn_measurement_method '\w scans'
_diffrn_radiation_monochromator graphite
_diffrn_radiation_source 'fine-focus sealed tube'
_diffrn_radiation_type MoK\a
_diffrn_radiation_wavelength 0.71073
_diffrn_reflns_av_R_equivalents 0.0312
_diffrn_reflns_av_sigmaI/netI 0.0287
_diffrn_reflns_limit_h_max 9
_diffrn_reflns_limit_h_min -9
_diffrn_reflns_limit_k_max 13
_diffrn_reflns_limit_k_min -13
_diffrn_reflns_limit_l_max 23
_diffrn_reflns_limit_l_min -23
_diffrn_reflns_number 13945
_diffrn_reflns_theta_full 27.50
_diffrn_reflns_theta_max 27.50
_diffrn_reflns_theta_min 2.28
_exptl_absorpt_coefficient_mu 0.097
_exptl_absorpt_correction_T_max 0.990
_exptl_absorpt_correction_T_min 0.951
_exptl_absorpt_correction_type multi-scan
_exptl_crystal_colour colorless
_exptl_crystal_density_diffrn 1.320
_exptl_crystal_density_method 'not measured'
_exptl_crystal_description block
_exptl_crystal_F_000 568
_exptl_crystal_size_max 0.38
_exptl_crystal_size_mid 0.30
_exptl_crystal_size_min 0.20
_refine_diff_density_max 0.344
_refine_diff_density_min -0.314
_refine_diff_density_rms 0.133
_refine_ls_abs_structure_details 'Flack H D (1983), Acta Cryst. A39, 876-881'
_refine_ls_abs_structure_Flack 0.0(1)
_refine_ls_extinction_coef 0.100(7)
_refine_ls_extinction_expression Fc^*^=kFc[1+0.001xFc^2^\l^3^/sin(2\q)]^-1/4^
_refine_ls_extinction_method SHELXL
_refine_ls_goodness_of_fit_ref 1.076
_refine_ls_hydrogen_treatment constr
_refine_ls_matrix_type full
_refine_ls_number_parameters 174
_refine_ls_number_reflns 3054
_refine_ls_number_restraints 0
_refine_ls_restrained_S_all 1.076
_refine_ls_R_factor_all 0.0484
_refine_ls_R_factor_gt 0.0395
_refine_ls_shift/su_max 0.000
_refine_ls_shift/su_mean 0.000
_refine_ls_structure_factor_coef Fsqd
_refine_ls_weighting_details 'calc w=1/[\s^2^(Fo^2^)+(0.0689P)^2^+0.0000P] where P=(Fo^2^+2Fc^2^)/3'
_refine_ls_weighting_scheme calc
_refine_ls_wR_factor_gt 0.0999
_refine_ls_wR_factor_ref 0.1045
_reflns_number_gt 2613
_reflns_number_total 3054
_reflns_threshold_expression >2sigma(I)
_cod_data_source_file ol501011t_si_003.cif
_cod_data_source_block ic15968
_cod_depositor_comments
;
The following automatic conversions were performed:

'_symmetry_cell_setting' value 'Orthorhombic' changed to
'orthorhombic' according to
/usr/data/users/saulius/crontab/automatic-downloads/rss-feeds/ACS/lib/dictionaries/cif_core.dic
dictionary named 'cif_core.dic' version 2.4.2 from 2011-04-26.

Automatic conversion script
Id: cif_fix_values 2281 2013-09-26 08:29:07Z andrius 

 Adding full bibliography for 1515977--1515979.cif.
;
_cod_original_sg_symbol_H-M P2(1)2(1)2(1)
_cod_database_code 1515979

loop_
_symmetry_equiv_pos_as_xyz
'x, y, z'
'-x+1/2, -y, z+1/2'
'-x, y+1/2, -z+1/2'
'x+1/2, -y+1/2, -z'

loop_
_atom_site_label
_atom_site_type_symbol
_atom_site_fract_x
_atom_site_fract_y
_atom_site_fract_z
_atom_site_U_iso_or_equiv
_atom_site_adp_type
_atom_site_occupancy
_atom_site_symmetry_multiplicity
_atom_site_calc_flag
_atom_site_refinement_flags
O1 O 0.93796(15) 0.89228(12) 0.54324(5) 0.0484(3) Uani 1 1 d .
O2 O 0.87850(16) 1.01770(11) 0.10611(6) 0.0492(3) Uani 1 1 d .
H2 H 0.7910 1.0648 0.0923 0.074 Uiso 1 1 calc R
O3 O 0.77538(17) 0.60830(11) 0.22124(6) 0.0524(3) Uani 1 1 d .
O4 O 0.59656(18) 0.67433(12) 0.13477(7) 0.0614(4) Uani 1 1 d .
N1 N 0.71868(17) 0.69453(12) 0.17992(7) 0.0398(3) Uani 1 1 d .
C1 C 0.93856(19) 0.87701(15) 0.47502(7) 0.0370(3) Uani 1 1 d .
C2 C 0.76651(19) 0.85329(15) 0.43134(8) 0.0392(4) Uani 1 1 d .
H2A H 0.6672 0.9054 0.4540 0.047 Uiso 1 1 calc R
H2B H 0.7335 0.7587 0.4349 0.047 Uiso 1 1 calc R
C3 C 0.78516(17) 0.89099(14) 0.34939(7) 0.0319(3) Uani 1 1 d .
H3 H 0.8165 0.9870 0.3475 0.038 Uiso 1 1 calc R
C4 C 0.61073(17) 0.87230(15) 0.30474(8) 0.0375(3) Uani 1 1 d .
H4A H 0.5129 0.9261 0.3273 0.045 Uiso 1 1 calc R
H4B H 0.5735 0.7784 0.3067 0.045 Uiso 1 1 calc R
C5 C 0.63888(19) 0.91384(15) 0.22330(8) 0.0382(3) Uani 1 1 d .
H5A H 0.6675 1.0093 0.2215 0.046 Uiso 1 1 calc R
H5B H 0.5251 0.8995 0.1951 0.046 Uiso 1 1 calc R
C6 C 0.79181(18) 0.83644(14) 0.18571(8) 0.0340(3) Uani 1 1 d .
C7 C 0.8271(2) 0.88210(17) 0.10383(8) 0.0421(4) Uani 1 1 d .
H7 H 0.7136 0.8723 0.0738 0.050 Uiso 1 1 calc R
C8 C 0.9773(2) 0.8025(2) 0.06793(8) 0.0521(4) Uani 1 1 d .
H8A H 0.9990 0.8357 0.0166 0.063 Uiso 1 1 calc R
H8B H 0.9393 0.7089 0.0642 0.063 Uiso 1 1 calc R
C9 C 1.1527(2) 0.8109(2) 0.11273(8) 0.0542(5) Uani 1 1 d .
H9A H 1.1982 0.9029 0.1119 0.065 Uiso 1 1 calc R
H9B H 1.2455 0.7537 0.0893 0.065 Uiso 1 1 calc R
C10 C 1.1229(2) 0.76774(17) 0.19382(8) 0.0429(4) Uani 1 1 d .
H10A H 1.2360 0.7812 0.2225 0.051 Uiso 1 1 calc R
H10B H 1.0937 0.6723 0.1949 0.051 Uiso 1 1 calc R
C11 C 0.96909(18) 0.84532(14) 0.23105(7) 0.0305(3) Uani 1 1 d .
H11 H 1.0065 0.9402 0.2286 0.037 Uiso 1 1 calc R
C12 C 0.94454(16) 0.81478(13) 0.31512(7) 0.0294(3) Uani 1 1 d .
H12 H 0.9187 0.7182 0.3203 0.035 Uiso 1 1 calc R
C13 C 1.11117(19) 0.84531(14) 0.35992(7) 0.0346(3) Uani 1 1 d .
H13 H 1.2252 0.8419 0.3354 0.042 Uiso 1 1 calc R
C14 C 1.10747(19) 0.87706(16) 0.43261(8) 0.0380(3) Uani 1 1 d .
H14 H 1.2171 0.9001 0.4571 0.046 Uiso 1 1 calc R

loop_
_atom_site_aniso_label
_atom_site_aniso_U_11
_atom_site_aniso_U_22
_atom_site_aniso_U_33
_atom_site_aniso_U_23
_atom_site_aniso_U_13
_atom_site_aniso_U_12
O1 0.0556(7) 0.0538(7) 0.0357(5) -0.0026(5) 0.0021(4) 0.0084(6)
O2 0.0545(7) 0.0413(6) 0.0517(6) 0.0116(5) -0.0156(5) -0.0078(5)
O3 0.0663(7) 0.0273(6) 0.0636(7) 0.0017(5) -0.0189(6) 0.0007(5)
O4 0.0636(8) 0.0458(7) 0.0750(7) 0.0023(6) -0.0325(6) -0.0157(6)
N1 0.0402(6) 0.0317(7) 0.0476(6) -0.0045(5) -0.0068(6) -0.0010(5)
C1 0.0437(8) 0.0307(7) 0.0366(7) 0.0035(6) 0.0022(6) 0.0033(6)
C2 0.0346(7) 0.0412(9) 0.0418(7) -0.0012(6) 0.0081(6) -0.0031(6)
C3 0.0283(6) 0.0275(7) 0.0398(7) 0.0006(5) 0.0012(5) 0.0007(5)
C4 0.0260(6) 0.0359(7) 0.0506(8) -0.0035(6) 0.0012(6) 0.0036(6)
C5 0.0317(7) 0.0328(8) 0.0501(8) -0.0016(6) -0.0097(6) 0.0037(6)
C6 0.0348(7) 0.0264(7) 0.0406(7) 0.0000(6) -0.0063(6) -0.0012(5)
C7 0.0475(8) 0.0388(9) 0.0398(7) 0.0022(6) -0.0120(6) -0.0037(7)
C8 0.0597(10) 0.0601(12) 0.0366(7) -0.0045(7) -0.0013(7) 0.0018(8)
C9 0.0474(9) 0.0746(13) 0.0405(8) -0.0040(8) 0.0071(7) 0.0101(9)
C10 0.0364(7) 0.0524(9) 0.0398(7) -0.0022(7) 0.0016(6) 0.0119(7)
C11 0.0285(6) 0.0288(7) 0.0343(6) 0.0011(5) -0.0029(5) 0.0014(5)
C12 0.0253(6) 0.0268(6) 0.0362(6) 0.0010(5) 0.0002(5) 0.0005(5)
C13 0.0282(6) 0.0382(8) 0.0375(7) 0.0077(6) 0.0003(5) 0.0016(5)
C14 0.0330(7) 0.0411(8) 0.0398(7) 0.0062(6) -0.0056(6) -0.0040(6)

loop_
_atom_type_symbol
_atom_type_description
_atom_type_scat_dispersion_real
_atom_type_scat_dispersion_imag
_atom_type_scat_source
C C 0.0033 0.0016 'International Tables Vol C Tables 4.2.6.8 and 6.1.1.4'
H H 0.0000 0.0000 'International Tables Vol C Tables 4.2.6.8 and 6.1.1.4'
N N 0.0061 0.0033 'International Tables Vol C Tables 4.2.6.8 and 6.1.1.4'
O O 0.0106 0.0060 'International Tables Vol C Tables 4.2.6.8 and 6.1.1.4'

loop_
_geom_angle_atom_site_label_1
_geom_angle_atom_site_label_2
_geom_angle_atom_site_label_3
_geom_angle
O3 N1 O4 122.13(13)
O3 N1 C6 120.54(11)
O4 N1 C6 117.25(12)
O1 C1 C14 121.20(13)
O1 C1 C2 121.97(13)
C14 C1 C2 116.80(11)
C1 C2 C3 112.44(11)
C2 C3 C4 113.31(11)
C2 C3 C12 109.12(11)
C4 C3 C12 112.11(11)
C3 C4 C5 110.39(11)
C4 C5 C6 112.17(11)
C5 C6 N1 104.39(11)
C5 C6 C11 111.49(11)
N1 C6 C11 112.82(11)
C5 C6 C7 112.60(12)
N1 C6 C7 105.85(11)
C11 C6 C7 109.52(11)
O2 C7 C8 109.27(14)
O2 C7 C6 107.70(11)
C8 C7 C6 111.28(13)
C7 C8 C9 111.73(13)
C8 C9 C10 111.01(14)
C9 C10 C11 111.81(13)
C10 C11 C6 111.79(11)
C10 C11 C12 113.99(10)
C6 C11 C12 113.55(11)
C13 C12 C3 108.23(10)
C13 C12 C11 112.41(10)
C3 C12 C11 112.17(10)
C14 C13 C12 123.40(13)
C13 C14 C1 121.41(13)

loop_
_geom_bond_atom_site_label_1
_geom_bond_atom_site_label_2
_geom_bond_distance
O1 C1 1.2285(17)
O2 C7 1.425(2)
O3 N1 1.2174(17)
O4 N1 1.2271(16)
N1 C6 1.5381(18)
C1 C14 1.460(2)
C1 C2 1.510(2)
C2 C3 1.5192(19)
C3 C4 1.5269(18)
C3 C12 1.5348(17)
C4 C5 1.529(2)
C5 C6 1.530(2)
C6 C11 1.5422(18)
C6 C7 1.556(2)
C7 C8 1.514(2)
C8 C9 1.525(2)
C9 C10 1.529(2)
C10 C11 1.533(2)
C11 C12 1.5439(17)
C12 C13 1.5001(19)
C13 C14 1.338(2)
